data_7129407
loop_
_publ_author_name
'Schopper, Nils'
'Zapf, Ludwig'
'Sprenger, Jan Arke Peter'
'Ignat'ev, Nikolai'
'Finze, Maik'

_publ_section_title
;
 Ethyl-, vinyl- and ethynylcyanoborates: Room temperature borate ionic
 liquids with saturated and unsaturated hydrocarbon chains
;
_journal_name_full 'Chemical Communications'
_journal_paper_doi 10.1039/D1CC06393F
_journal_year 2022
_chemical_formula_moiety 'C4 H5 B F K N2'
_chemical_formula_sum 'C4 H5 B F K N2'
_chemical_formula_weight 150.01
_space_group_crystal_system monoclinic
_space_group_IT_number 14
_space_group_name_Hall '-P 2ybc'
_space_group_name_H-M_alt 'P 1 21/c 1'
_atom_sites_solution_hydrogens geom
_audit_creation_method SHELXL-2018/3
_audit_update_record
;
2021-11-10 deposited with the CCDC.	2021-12-17 downloaded from the CCDC.
;
_cell_angle_alpha 90
_cell_angle_beta 104.381(4)
_cell_angle_gamma 90
_cell_formula_units_Z 4
_cell_length_a 10.7130(4)
_cell_length_b 8.4048(2)
_cell_length_c 7.9608(3)
_cell_measurement_reflns_used 3499
_cell_measurement_temperature 100(2)
_cell_measurement_theta_max 77.1880
_cell_measurement_theta_min 4.2460
_cell_volume 694.34(4)
_computing_cell_refinement 'CrysAlisPro 1.171.41.89a (Rigaku OD, 2020)'
_computing_data_collection 'CrysAlisPro 1.171.41.89a (Rigaku OD, 2020)'
_computing_data_reduction 'CrysAlisPro 1.171.41.89a (Rigaku OD, 2020)'
_computing_molecular_graphics 'ShelXLe (Huebschle et all, 2011)'
_computing_publication_material 'SHELXL-2014/6 (Sheldrick, 2014)'
_computing_structure_refinement 'SHELXL-2018/3 (Sheldrick, 2018)'
_computing_structure_solution 'SHELXT 2014/5 (Sheldrick, 2014)'
_diffrn_ambient_temperature 100(2)
_diffrn_detector_area_resol_mean 10.0000
_diffrn_measured_fraction_theta_full 0.982
_diffrn_measured_fraction_theta_max 0.963
_diffrn_measurement_device_type 'XtaLAB Synergy, Dualflex, HyPix'
_diffrn_measurement_method '\f and \w scans'
_diffrn_radiation_type CuK\a
_diffrn_radiation_wavelength 1.54184
_diffrn_reflns_av_R_equivalents 0.0462
_diffrn_reflns_av_unetI/netI 0.0584
_diffrn_reflns_Laue_measured_fraction_full 0.982
_diffrn_reflns_Laue_measured_fraction_max 0.963
_diffrn_reflns_limit_h_max 13
_diffrn_reflns_limit_h_min -13
_diffrn_reflns_limit_k_max 10
_diffrn_reflns_limit_k_min -7
_diffrn_reflns_limit_l_max 9
_diffrn_reflns_limit_l_min -10
_diffrn_reflns_number 5056
_diffrn_reflns_point_group_measured_fraction_full 0.982
_diffrn_reflns_point_group_measured_fraction_max 0.963
_diffrn_reflns_theta_full 72.000
_diffrn_reflns_theta_max 77.3813
_diffrn_reflns_theta_min 4.2603
_diffrn_source 'micro-focus sealed X-ray tube'
_exptl_absorpt_coefficient_mu 6.134
_exptl_absorpt_correction_T_max 0.940
_exptl_absorpt_correction_T_min 0.641
_exptl_absorpt_correction_type gaussian
_exptl_absorpt_process_details
;
CrysAlisPro 1.171.41.89a (Rigaku Oxford Diffraction, 2020)
Numerical absorption correction based on gaussian integration over
a multifaceted crystal model
Empirical absorption correction using spherical harmonics,
implemented in SCALE3 ABSPACK scaling algorithm.
;
_exptl_crystal_colour colourless
_exptl_crystal_density_diffrn 1.435
_exptl_crystal_description plate
_exptl_crystal_F_000 304
_exptl_crystal_size_max 0.140
_exptl_crystal_size_mid 0.050
_exptl_crystal_size_min 0.030
_refine_diff_density_max 0.561
_refine_diff_density_min -0.367
_refine_diff_density_rms 0.086
_refine_ls_extinction_method none
_refine_ls_goodness_of_fit_ref 1.075
_refine_ls_hydrogen_treatment constr
_refine_ls_matrix_type full
_refine_ls_number_parameters 83
_refine_ls_number_reflns 1422
_refine_ls_number_restraints 0
_refine_ls_restrained_S_all 1.075
_refine_ls_R_factor_all 0.0447
_refine_ls_R_factor_gt 0.0409
_refine_ls_shift/su_max 0.001
_refine_ls_shift/su_mean 0.000
_refine_ls_structure_factor_coef Fsqd
_refine_ls_weighting_details 'w=1/[\s^2^(Fo^2^)+(0.0511P)^2^+0.4540P] where P=(Fo^2^+2Fc^2^)/3'
_refine_ls_weighting_scheme calc
_refine_ls_wR_factor_gt 0.1050
_refine_ls_wR_factor_ref 0.1092
_reflns_Friedel_coverage 0.000
_reflns_number_gt 1277
_reflns_number_total 1422
_reflns_threshold_expression 'I > 2\s(I)'
_cod_data_source_file d1cc06393f2.cif
_cod_data_source_block test2_a
_cod_original_cell_volume 694.33(4)
_cod_original_sg_symbol_H-M 'P 21/c'
_cod_database_code 7129407
_shelx_shelxl_version_number 2018/3
_shelx_space_group_comment
;
The symmetry employed for this shelxl refinement is uniquely defined
by the following loop, which should always be used as a source of
symmetry information in preference to the above space-group names.
They are only intended as comments.
;
_shelx_estimated_absorpt_t_min 0.480
_shelx_estimated_absorpt_t_max 0.837

loop_
_space_group_symop_operation_xyz
'x, y, z'
'-x, y+1/2, -z+1/2'
'-x, -y, -z'
'x, -y-1/2, z-1/2'

loop_
_atom_site_label
_atom_site_type_symbol
_atom_site_fract_x
_atom_site_fract_y
_atom_site_fract_z
_atom_site_U_iso_or_equiv
_atom_site_adp_type
_atom_site_occupancy
_atom_site_site_symmetry_order
_atom_site_calc_flag
_atom_site_refinement_flags_posn
_atom_site_refinement_flags_adp
_atom_site_refinement_flags_occupancy
_atom_site_disorder_assembly
_atom_site_disorder_group
K001 K 0.87783(4) 0.34759(5) 0.79791(5) 0.01926(19) Uani 1 1 d . . . . .
F002 F 0.85450(12) 0.43353(13) 0.47089(14) 0.0210(3) Uani 1 1 d . . . . .
N003 N 0.92261(19) 0.8206(2) 0.3647(2) 0.0218(4) Uani 1 1 d . . . . .
N004 N 0.73258(19) 0.4203(2) 0.0340(2) 0.0240(4) Uani 1 1 d . . . . .
C005 C 0.86001(19) 0.7090(2) 0.3649(2) 0.0173(4) Uani 1 1 d . . . . .
C006 C 0.7456(2) 0.4801(2) 0.1667(3) 0.0188(4) Uani 1 1 d . . . . .
C007 C 0.6444(2) 0.5836(3) 0.4241(3) 0.0211(4) Uani 1 1 d . . . . .
H00A H 0.598413 0.481463 0.424243 0.025 Uiso 1 1 calc R U . . .
H00B H 0.668932 0.622786 0.545154 0.025 Uiso 1 1 calc R U . . .
C008 C 0.5512(2) 0.7025(3) 0.3153(3) 0.0266(5) Uani 1 1 d . . . . .
H00C H 0.525212 0.665186 0.195000 0.040 Uiso 1 1 calc R U . . .
H00D H 0.593548 0.806288 0.319252 0.040 Uiso 1 1 calc R U . . .
H00E H 0.474906 0.712597 0.361506 0.040 Uiso 1 1 calc R U . . .
B009 B 0.7733(2) 0.5501(3) 0.3628(3) 0.0181(5) Uani 1 1 d . . . . .

loop_
_atom_site_aniso_label
_atom_site_aniso_U_11
_atom_site_aniso_U_22
_atom_site_aniso_U_33
_atom_site_aniso_U_23
_atom_site_aniso_U_13
_atom_site_aniso_U_12
K001 0.0292(3) 0.0159(3) 0.0141(3) -0.00025(13) 0.00816(19) -0.00036(15)
F002 0.0285(7) 0.0172(6) 0.0167(6) 0.0027(4) 0.0046(5) 0.0022(4)
N003 0.0244(9) 0.0201(8) 0.0208(9) 0.0004(7) 0.0057(7) 0.0018(7)
N004 0.0288(10) 0.0240(9) 0.0201(9) -0.0022(7) 0.0078(7) 0.0004(7)
C005 0.0210(10) 0.0167(10) 0.0146(9) -0.0001(7) 0.0053(7) 0.0031(8)
C006 0.0206(10) 0.0173(9) 0.0198(10) 0.0031(8) 0.0074(7) 0.0010(8)
C007 0.0240(11) 0.0240(11) 0.0178(10) -0.0021(7) 0.0098(8) -0.0010(8)
C008 0.0246(11) 0.0308(11) 0.0247(12) 0.0004(9) 0.0066(9) 0.0021(9)
B009 0.0223(11) 0.0162(10) 0.0158(10) 0.0012(8) 0.0048(8) 0.0004(8)

loop_
_atom_type_symbol
_atom_type_description
_atom_type_scat_dispersion_real
_atom_type_scat_dispersion_imag
_atom_type_scat_source
C C 0.0181 0.0091 'International Tables Vol C Tables 4.2.6.8 and 6.1.1.4'
H H 0.0000 0.0000 'International Tables Vol C Tables 4.2.6.8 and 6.1.1.4'
B B 0.0090 0.0039 'International Tables Vol C Tables 4.2.6.8 and 6.1.1.4'
N N 0.0311 0.0180 'International Tables Vol C Tables 4.2.6.8 and 6.1.1.4'
F F 0.0727 0.0534 'International Tables Vol C Tables 4.2.6.8 and 6.1.1.4'
K K 0.3868 1.0657 'International Tables Vol C Tables 4.2.6.8 and 6.1.1.4'

loop_
_geom_angle_atom_site_label_1
_geom_angle_atom_site_label_2
_geom_angle_atom_site_label_3
_geom_angle
_geom_angle_site_symmetry_1
_geom_angle_site_symmetry_3
_geom_angle_publ_flag
F002 K001 F002 136.06(3) . 4_566 ?
F002 K001 N004 132.00(5) . 1_556 ?
F002 K001 N004 73.64(5) 4_566 1_556 ?
F002 K001 N003 83.53(5) . 4_576 ?
F002 K001 N003 140.34(5) 4_566 4_576 ?
N004 K001 N003 75.92(6) 1_556 4_576 ?
F002 K001 N003 140.57(5) . 2_746 ?
F002 K001 N003 67.86(4) 4_566 2_746 ?
N004 K001 N003 78.81(6) 1_556 2_746 ?
N003 K001 N003 81.83(6) 4_576 2_746 ?
F002 K001 N003 67.74(4) . 3_766 ?
F002 K001 N003 88.60(4) 4_566 3_766 ?
N004 K001 N003 159.86(5) 1_556 3_766 ?
N003 K001 N003 114.91(4) 4_576 3_766 ?
N003 K001 N003 85.83(5) 2_746 3_766 ?
F002 K001 C006 89.30(5) . 4_566 ?
F002 K001 C006 48.16(4) 4_566 4_566 ?
N004 K001 C006 97.73(6) 1_556 4_566 ?
N003 K001 C006 162.69(6) 4_576 4_566 ?
N003 K001 C006 113.10(5) 2_746 4_566 ?
N003 K001 C006 76.32(5) 3_766 4_566 ?
F002 K001 N004 68.66(4) . 4_566 ?
F002 K001 N004 68.82(4) 4_566 4_566 ?
N004 K001 N004 109.52(6) 1_556 4_566 ?
N003 K001 N004 147.04(5) 4_576 4_566 ?
N003 K001 N004 131.00(5) 2_746 4_566 ?
N003 K001 N004 71.29(5) 3_766 4_566 ?
C006 K001 N004 20.75(5) 4_566 4_566 ?
F002 K001 C005 63.28(4) . 3_766 ?
F002 K001 C005 104.72(4) 4_566 3_766 ?
N004 K001 C005 159.67(5) 1_556 3_766 ?
N003 K001 C005 95.22(5) 4_576 3_766 ?
N003 K001 C005 81.86(5) 2_746 3_766 ?
N003 K001 C005 19.70(5) 3_766 3_766 ?
C006 K001 C005 95.57(5) 4_566 3_766 ?
N004 K001 C005 87.96(5) 4_566 3_766 ?
F002 K001 K001 38.57(2) . 4_565 ?
F002 K001 K001 98.91(3) 4_566 4_565 ?
N004 K001 K001 146.57(4) 1_556 4_565 ?
N003 K001 K001 120.36(4) 4_576 4_565 ?
N003 K001 K001 129.48(4) 2_746 4_565 ?
N003 K001 K001 44.13(4) 3_766 4_565 ?
C006 K001 K001 57.61(4) 4_566 4_565 ?
N004 K001 K001 40.36(3) 4_566 4_565 ?
C005 K001 K001 53.53(3) 3_766 4_565 ?
F002 K001 K001 171.64(3) . 4_566 ?
F002 K001 K001 36.55(2) 4_566 4_566 ?
N004 K001 K001 48.12(4) 1_556 4_566 ?
N003 K001 K001 103.80(4) 4_576 4_566 ?
N003 K001 K001 46.08(4) 2_746 4_566 ?
N003 K001 K001 111.75(4) 3_766 4_566 ?
C006 K001 K001 82.55(4) 4_566 4_566 ?
N004 K001 K001 103.11(3) 4_566 4_566 ?
C005 K001 K001 119.20(3) 3_766 4_566 ?
K001 K001 K001 135.202(19) 4_565 4_566 ?
F002 K001 K001 116.77(3) . 3_767 ?
F002 K001 K001 103.99(3) 4_566 3_767 ?
N004 K001 K001 73.23(4) 1_556 3_767 ?
N003 K001 K001 42.10(4) 4_576 3_767 ?
N003 K001 K001 39.73(3) 2_746 3_767 ?
N003 K001 K001 102.87(4) 3_766 3_767 ?
C006 K001 K001 151.91(4) 4_566 3_767 ?
N004 K001 K001 170.43(4) 4_566 3_767 ?
C005 K001 K001 87.87(4) 3_766 3_767 ?
K001 K001 K001 139.200(12) 4_565 3_767 ?
K001 K001 K001 71.590(9) 4_566 3_767 ?
B009 F002 K001 131.71(11) . . ?
B009 F002 K001 113.38(11) . 4_565 ?
K001 F002 K001 104.88(4) . 4_565 ?
C005 N003 K001 136.31(15) . 4_575 ?
C005 N003 K001 110.25(14) . 2_756 ?
K001 N003 K001 98.17(6) 4_575 2_756 ?
C005 N003 K001 95.26(13) . 3_766 ?
K001 N003 K001 117.93(6) 4_575 3_766 ?
K001 N003 K001 89.79(5) 2_756 3_766 ?
C006 N004 K001 139.16(17) . 1_554 ?
C006 N004 K001 77.05(13) . 4_565 ?
K001 N004 K001 91.52(5) 1_554 4_565 ?
N003 C005 B009 178.9(2) . . ?
N003 C005 K001 65.05(12) . 3_766 ?
B009 C005 K001 113.87(12) . 3_766 ?
N004 C006 B009 174.3(2) . . ?
N004 C006 K001 82.19(14) . 4_565 ?
B009 C006 K001 92.18(11) . 4_565 ?
C008 C007 B009 115.85(17) . . ?
C008 C007 H00A 108.3 . . ?
B009 C007 H00A 108.3 . . ?
C008 C007 H00B 108.3 . . ?
B009 C007 H00B 108.3 . . ?
H00A C007 H00B 107.4 . . ?
C007 C008 H00C 109.5 . . ?
C007 C008 H00D 109.5 . . ?
H00C C008 H00D 109.5 . . ?
C007 C008 H00E 109.5 . . ?
H00C C008 H00E 109.5 . . ?
H00D C008 H00E 109.5 . . ?
F002 B009 C007 112.09(17) . . ?
F002 B009 C005 107.05(16) . . ?
C007 B009 C005 112.74(17) . . ?
F002 B009 C006 105.44(16) . . ?
C007 B009 C006 113.02(17) . . ?
C005 B009 C006 105.95(16) . . ?

loop_
_geom_bond_atom_site_label_1
_geom_bond_atom_site_label_2
_geom_bond_distance
_geom_bond_site_symmetry_2
_geom_bond_publ_flag
K001 F002 2.6529(12) . ?
K001 F002 2.7772(12) 4_566 ?
K001 N004 2.7891(19) 1_556 ?
K001 N003 2.8574(18) 4_576 ?
K001 N003 2.9974(19) 2_746 ?
K001 N003 3.1013(19) 3_766 ?
K001 C006 3.154(2) 4_566 ?
K001 N004 3.206(2) 4_566 ?
K001 C005 3.406(2) 3_766 ?
K001 K001 4.3052(3) 4_565 ?
K001 K001 4.3052(3) 4_566 ?
K001 K001 4.4255(8) 3_767 ?
F002 B009 1.444(3) . ?
N003 C005 1.153(3) . ?
N004 C006 1.147(3) . ?
C005 B009 1.625(3) . ?
C006 B009 1.625(3) . ?
C007 C008 1.521(3) . ?
C007 B009 1.600(3) . ?
C007 H00A 0.9900 . ?
C007 H00B 0.9900 . ?
C008 H00C 0.9800 . ?
C008 H00D 0.9800 . ?
C008 H00E 0.9800 . ?
